data_4035984
loop_
_publ_author_name
'Cao, Jun'
'Yang, Fan'
'Sun, Jing'
'Huang, Ying'
'Yan, Chao-Guo'

_publ_section_title
;
 Construction of Unique Eight- or Nine-Membered Polyheterocyclic Systems
 via Multicomponent Reaction of l-Proline, Alkyl Propiolate, and Isatin.
;
_journal_issue 2
_journal_name_full 'The Journal of organic chemistry'
_journal_page_first 622
_journal_page_last 635
_journal_paper_doi 10.1021/acs.joc.8b02457
_journal_volume 84
_journal_year 2019
_chemical_formula_moiety 'C27 H25 Cl N2 O5'
_chemical_formula_sum 'C27 H25 Cl N2 O5'
_chemical_formula_weight 492.94
_space_group_IT_number 2
_space_group_name_Hall '-P 1'
_space_group_name_H-M_alt 'P -1'
_symmetry_cell_setting triclinic
_symmetry_space_group_name_Hall '-P 1'
_symmetry_space_group_name_H-M 'P -1'
_atom_sites_solution_hydrogens geom
_atom_sites_solution_primary direct
_atom_sites_solution_secondary difmap
_audit_creation_method SHELXL-97
_cell_angle_alpha 82.896(9)
_cell_angle_beta 84.637(9)
_cell_angle_gamma 87.675(9)
_cell_formula_units_Z 2
_cell_length_a 10.643(3)
_cell_length_b 10.801(3)
_cell_length_c 12.450(4)
_cell_measurement_reflns_used 5584
_cell_measurement_temperature 296(2)
_cell_measurement_theta_max 23.40
_cell_measurement_theta_min 2.36
_cell_volume 1413.4(7)
_computing_cell_refinement 'Bruker SMART'
_computing_data_collection 'Bruker SMART'
_computing_data_reduction 'Bruker SAINT'
_computing_molecular_graphics 'Bruker SHELXTL'
_computing_publication_material 'Bruker SHELXTL'
_computing_structure_refinement 'SHELXL-97 (Sheldrick, 2008)'
_computing_structure_solution 'SHELXS-97 (Sheldrick, 2008)'
_diffrn_ambient_temperature 296(2)
_diffrn_measured_fraction_theta_full 0.984
_diffrn_measured_fraction_theta_max 0.984
_diffrn_measurement_device_type 'CCD area detector'
_diffrn_measurement_method 'phi and omega scans'
_diffrn_radiation_monochromator graphite
_diffrn_radiation_source 'fine-focus sealed tube'
_diffrn_radiation_type MoK\a
_diffrn_radiation_wavelength 0.71073
_diffrn_reflns_av_R_equivalents 0.0517
_diffrn_reflns_av_sigmaI/netI 0.0671
_diffrn_reflns_limit_h_max 12
_diffrn_reflns_limit_h_min -12
_diffrn_reflns_limit_k_max 12
_diffrn_reflns_limit_k_min -12
_diffrn_reflns_limit_l_max 14
_diffrn_reflns_limit_l_min -14
_diffrn_reflns_number 17990
_diffrn_reflns_theta_full 25.00
_diffrn_reflns_theta_max 25.00
_diffrn_reflns_theta_min 1.90
_exptl_absorpt_coefficient_mu 0.171
_exptl_absorpt_correction_T_max 0.960
_exptl_absorpt_correction_T_min 0.938
_exptl_absorpt_correction_type multi-scan
_exptl_absorpt_process_details sadabs
_exptl_crystal_colour colorless
_exptl_crystal_density_diffrn 1.158
_exptl_crystal_density_method 'not measured'
_exptl_crystal_description block
_exptl_crystal_F_000 516
_exptl_crystal_size_max 0.38
_exptl_crystal_size_mid 0.36
_exptl_crystal_size_min 0.24
_platon_squeeze_details ' '
_refine_diff_density_max 0.253
_refine_diff_density_min -0.176
_refine_diff_density_rms 0.041
_refine_ls_extinction_method none
_refine_ls_goodness_of_fit_ref 1.067
_refine_ls_hydrogen_treatment constr
_refine_ls_matrix_type full
_refine_ls_number_parameters 318
_refine_ls_number_reflns 4903
_refine_ls_number_restraints 0
_refine_ls_restrained_S_all 1.067
_refine_ls_R_factor_all 0.1078
_refine_ls_R_factor_gt 0.0617
_refine_ls_shift/su_max 0.001
_refine_ls_shift/su_mean 0.000
_refine_ls_structure_factor_coef Fsqd
_refine_ls_weighting_details 'calc w=1/[\s^2^(Fo^2^)+(0.0748P)^2^+0.6587P] where P=(Fo^2^+2Fc^2^)/3'
_refine_ls_weighting_scheme calc
_refine_ls_wR_factor_gt 0.1698
_refine_ls_wR_factor_ref 0.1831
_reflns_number_gt 2869
_reflns_number_total 4903
_reflns_threshold_expression >2sigma(I)
_cod_data_source_file jo8b02457_si_002.cif
_cod_data_source_block 1g
_cod_original_cell_volume 1413.3(7)
_cod_database_code 4035984

loop_
_symmetry_equiv_pos_as_xyz
'x, y, z'
'-x, -y, -z'

loop_
_atom_site_label
_atom_site_type_symbol
_atom_site_fract_x
_atom_site_fract_y
_atom_site_fract_z
_atom_site_U_iso_or_equiv
_atom_site_adp_type
_atom_site_occupancy
_atom_site_symmetry_multiplicity
_atom_site_calc_flag
_atom_site_refinement_flags
C1 C 0.7350(5) 1.1136(5) 0.6051(3) 0.0889(14) Uani 1 1 d .
H1 H 0.8003 1.0783 0.6445 0.107 Uiso 1 1 calc R
C2 C 0.7619(7) 1.2031(7) 0.5137(5) 0.123(2) Uani 1 1 d .
H2 H 0.8439 1.2294 0.4939 0.147 Uiso 1 1 calc R
C3 C 0.6635(9) 1.2505(5) 0.4547(5) 0.125(2) Uani 1 1 d .
H3 H 0.6792 1.3088 0.3938 0.150 Uiso 1 1 calc R
C4 C 0.5429(7) 1.2124(6) 0.4850(4) 0.120(2) Uani 1 1 d .
H4 H 0.4775 1.2432 0.4438 0.144 Uiso 1 1 calc R
C5 C 0.5183(4) 1.1288(4) 0.5760(3) 0.0879(15) Uani 1 1 d .
H5 H 0.4357 1.1058 0.5976 0.105 Uiso 1 1 calc R
C6 C 0.6139(3) 1.0788(3) 0.6357(3) 0.0541(9) Uani 1 1 d .
C7 C 0.5841(3) 0.9836(3) 0.7318(3) 0.0582(9) Uani 1 1 d .
H7A H 0.4932 0.9811 0.7473 0.070 Uiso 1 1 calc R
H7B H 0.6135 0.9022 0.7129 0.070 Uiso 1 1 calc R
C8 C 0.7333(3) 0.9311(3) 0.8758(3) 0.0506(8) Uani 1 1 d .
C9 C 0.7519(3) 0.9763(3) 0.9805(2) 0.0451(8) Uani 1 1 d .
C10 C 0.6635(3) 1.0829(3) 0.9889(2) 0.0462(8) Uani 1 1 d .
C11 C 0.6346(3) 1.1660(3) 1.0652(3) 0.0501(8) Uani 1 1 d .
H11 H 0.6783 1.1607 1.1270 0.060 Uiso 1 1 calc R
C12 C 0.5410(3) 1.2560(3) 1.0486(3) 0.0570(9) Uani 1 1 d .
C13 C 0.4763(3) 1.2683(3) 0.9574(3) 0.0631(10) Uani 1 1 d .
H13 H 0.4137 1.3303 0.9481 0.076 Uiso 1 1 calc R
C14 C 0.5044(3) 1.1879(3) 0.8792(3) 0.0614(10) Uani 1 1 d .
H14 H 0.4618 1.1957 0.8167 0.074 Uiso 1 1 calc R
C15 C 0.5960(3) 1.0971(3) 0.8959(3) 0.0504(8) Uani 1 1 d .
C16 C 0.9143(3) 0.8177(3) 1.0317(2) 0.0459(8) Uani 1 1 d .
H16 H 0.9066 0.7859 0.9666 0.055 Uiso 1 1 calc R
C17 C 0.8315(3) 0.9209(3) 1.0531(2) 0.0428(8) Uani 1 1 d .
C18 C 0.8240(3) 0.9663(3) 1.1625(3) 0.0455(8) Uani 1 1 d .
C19 C 0.9094(4) 1.0994(4) 1.2717(3) 0.0788(12) Uani 1 1 d .
H19A H 0.9215 1.0306 1.3268 0.118 Uiso 1 1 calc R
H19B H 0.8304 1.1419 1.2888 0.118 Uiso 1 1 calc R
H19C H 0.9770 1.1563 1.2686 0.118 Uiso 1 1 calc R
C20 C 1.0025(3) 0.7601(3) 1.0938(2) 0.0435(7) Uani 1 1 d .
C21 C 1.0383(3) 0.7845(3) 1.2024(3) 0.0573(9) Uani 1 1 d .
H21A H 0.9637 0.7935 1.2522 0.069 Uiso 1 1 calc R
H21B H 1.0862 0.8599 1.1959 0.069 Uiso 1 1 calc R
C22 C 1.1177(4) 0.6721(4) 1.2421(3) 0.0791(12) Uani 1 1 d .
H22A H 1.1873 0.6972 1.2788 0.095 Uiso 1 1 calc R
H22B H 1.0673 0.6139 1.2923 0.095 Uiso 1 1 calc R
C23 C 1.1664(4) 0.6130(4) 1.1421(3) 0.0646(10) Uani 1 1 d .
H23A H 1.2533 0.6345 1.1199 0.078 Uiso 1 1 calc R
H23B H 1.1613 0.5229 1.1553 0.078 Uiso 1 1 calc R
C24 C 1.0951(3) 0.6270(3) 0.9587(3) 0.0474(8) Uani 1 1 d .
H24 H 1.0409 0.6657 0.9096 0.057 Uiso 1 1 calc R
C25 C 1.1751(3) 0.5415(3) 0.9230(3) 0.0566(9) Uani 1 1 d .
H25 H 1.2290 0.4978 0.9699 0.068 Uiso 1 1 calc R
C26 C 1.1794(3) 0.5156(3) 0.8121(3) 0.0553(9) Uani 1 1 d .
C27 C 1.2858(5) 0.3973(4) 0.6802(3) 0.0909(14) Uani 1 1 d .
H27A H 1.2386 0.3245 0.6757 0.136 Uiso 1 1 calc R
H27B H 1.3736 0.3804 0.6606 0.136 Uiso 1 1 calc R
H27C H 1.2560 0.4656 0.6313 0.136 Uiso 1 1 calc R
Cl1 Cl 0.50255(10) 1.35764(10) 1.14629(9) 0.0827(4) Uani 1 1 d .
N1 N 0.6393(2) 1.0058(3) 0.8293(2) 0.0528(7) Uani 1 1 d .
N2 N 1.0835(2) 0.6647(2) 1.0597(2) 0.0479(7) Uani 1 1 d .
O1 O 0.7859(2) 0.8436(2) 0.83251(19) 0.0653(7) Uani 1 1 d .
O2 O 0.7503(2) 0.9288(2) 1.23656(18) 0.0621(7) Uani 1 1 d .
O3 O 0.9082(2) 1.0533(2) 1.16741(17) 0.0564(6) Uani 1 1 d .
O4 O 1.1119(3) 0.5630(3) 0.7461(2) 0.0861(9) Uani 1 1 d .
O5 O 1.2695(3) 0.4294(2) 0.7899(2) 0.0738(8) Uani 1 1 d .

loop_
_atom_site_aniso_label
_atom_site_aniso_U_11
_atom_site_aniso_U_22
_atom_site_aniso_U_33
_atom_site_aniso_U_23
_atom_site_aniso_U_13
_atom_site_aniso_U_12
C1 0.091(4) 0.119(4) 0.062(3) -0.026(3) 0.000(2) -0.030(3)
C2 0.154(6) 0.150(6) 0.069(4) -0.041(4) 0.035(4) -0.077(5)
C3 0.206(8) 0.086(4) 0.075(4) 0.003(3) 0.022(5) -0.015(5)
C4 0.171(6) 0.115(4) 0.062(3) 0.015(3) -0.008(3) 0.062(4)
C5 0.087(3) 0.110(4) 0.057(2) 0.010(2) 0.003(2) 0.042(3)
C6 0.060(2) 0.061(2) 0.0432(19) -0.0152(17) -0.0037(17) 0.0016(18)
C7 0.057(2) 0.071(2) 0.050(2) -0.0058(18) -0.0192(17) -0.0047(17)
C8 0.0455(19) 0.059(2) 0.0483(19) -0.0070(17) -0.0088(15) -0.0012(16)
C9 0.0435(18) 0.053(2) 0.0396(17) -0.0065(15) -0.0052(14) -0.0012(15)
C10 0.0459(19) 0.0487(19) 0.0426(18) -0.0006(15) -0.0029(15) -0.0021(15)
C11 0.048(2) 0.052(2) 0.0498(19) -0.0051(16) -0.0016(15) 0.0000(15)
C12 0.055(2) 0.052(2) 0.061(2) -0.0066(17) 0.0027(18) 0.0027(17)
C13 0.054(2) 0.058(2) 0.075(3) -0.005(2) -0.0080(19) 0.0132(17)
C14 0.054(2) 0.069(2) 0.062(2) 0.0001(19) -0.0191(17) 0.0066(18)
C15 0.0407(19) 0.054(2) 0.055(2) -0.0003(17) -0.0077(16) -0.0001(15)
C16 0.0488(19) 0.0497(19) 0.0410(17) -0.0102(15) -0.0109(15) 0.0054(15)
C17 0.0406(18) 0.0493(19) 0.0379(17) -0.0030(14) -0.0009(14) -0.0088(14)
C18 0.0414(19) 0.051(2) 0.0433(19) -0.0044(15) -0.0054(16) 0.0056(15)
C19 0.103(3) 0.075(3) 0.065(3) -0.029(2) -0.014(2) -0.008(2)
C20 0.0428(18) 0.0469(19) 0.0398(17) -0.0020(14) -0.0029(14) -0.0001(14)
C21 0.061(2) 0.063(2) 0.049(2) -0.0064(17) -0.0136(16) 0.0064(17)
C22 0.106(3) 0.074(3) 0.062(2) -0.013(2) -0.037(2) 0.023(2)
C23 0.063(2) 0.077(3) 0.055(2) -0.0065(19) -0.0205(18) 0.0191(19)
C24 0.0476(19) 0.052(2) 0.0437(19) -0.0066(16) -0.0083(15) -0.0008(15)
C25 0.059(2) 0.060(2) 0.050(2) -0.0047(17) -0.0097(16) 0.0139(17)
C26 0.060(2) 0.046(2) 0.059(2) -0.0045(17) -0.0037(18) 0.0019(17)
C27 0.121(4) 0.078(3) 0.075(3) -0.029(2) 0.005(3) 0.022(3)
Cl1 0.0853(8) 0.0690(7) 0.0945(8) -0.0258(6) 0.0016(6) 0.0179(5)
N1 0.0507(17) 0.0602(18) 0.0496(16) -0.0067(14) -0.0196(13) 0.0075(13)
N2 0.0497(16) 0.0504(16) 0.0442(16) -0.0038(13) -0.0120(12) 0.0050(12)
O1 0.0716(16) 0.0746(17) 0.0541(14) -0.0219(13) -0.0175(12) 0.0160(13)
O2 0.0550(15) 0.0814(17) 0.0477(14) -0.0042(12) 0.0055(12) -0.0086(12)
O3 0.0671(15) 0.0588(14) 0.0454(13) -0.0109(11) -0.0037(11) -0.0137(12)
O4 0.100(2) 0.098(2) 0.0632(17) -0.0226(16) -0.0253(16) 0.0371(18)
O5 0.0900(19) 0.0667(17) 0.0639(16) -0.0169(13) -0.0034(13) 0.0265(14)

loop_
_atom_type_symbol
_atom_type_description
_atom_type_scat_dispersion_real
_atom_type_scat_dispersion_imag
_atom_type_scat_source
C C 0.0033 0.0016 'International Tables Vol C Tables 4.2.6.8 and 6.1.1.4'
H H 0.0000 0.0000 'International Tables Vol C Tables 4.2.6.8 and 6.1.1.4'
N N 0.0061 0.0033 'International Tables Vol C Tables 4.2.6.8 and 6.1.1.4'
O O 0.0106 0.0060 'International Tables Vol C Tables 4.2.6.8 and 6.1.1.4'
Cl Cl 0.1484 0.1585 'International Tables Vol C Tables 4.2.6.8 and 6.1.1.4'

loop_
_geom_angle_atom_site_label_1
_geom_angle_atom_site_label_2
_geom_angle_atom_site_label_3
_geom_angle
C6 C1 C2 120.4(5)
C6 C1 H1 119.8
C2 C1 H1 119.8
C3 C2 C1 118.4(6)
C3 C2 H2 120.8
C1 C2 H2 120.8
C4 C3 C2 120.5(5)
C4 C3 H3 119.8
C2 C3 H3 119.8
C3 C4 C5 120.2(6)
C3 C4 H4 119.9
C5 C4 H4 119.9
C6 C5 C4 120.8(5)
C6 C5 H5 119.6
C4 C5 H5 119.6
C1 C6 C5 119.7(4)
C1 C6 C7 120.9(4)
C5 C6 C7 119.3(4)
N1 C7 C6 114.6(3)
N1 C7 H7A 108.6
C6 C7 H7A 108.6
N1 C7 H7B 108.6
C6 C7 H7B 108.6
H7A C7 H7B 107.6
O1 C8 N1 122.6(3)
O1 C8 C9 130.1(3)
N1 C8 C9 107.3(3)
C17 C9 C10 129.8(3)
C17 C9 C8 124.5(3)
C10 C9 C8 105.6(3)
C11 C10 C15 117.7(3)
C11 C10 C9 134.7(3)
C15 C10 C9 107.6(3)
C12 C11 C10 119.5(3)
C12 C11 H11 120.3
C10 C11 H11 120.3
C13 C12 C11 121.9(3)
C13 C12 Cl1 118.8(3)
C11 C12 Cl1 119.3(3)
C12 C13 C14 119.8(3)
C12 C13 H13 120.1
C14 C13 H13 120.1
C15 C14 C13 118.6(3)
C15 C14 H14 120.7
C13 C14 H14 120.7
C14 C15 N1 128.6(3)
C14 C15 C10 122.4(3)
N1 C15 C10 108.9(3)
C20 C16 C17 128.5(3)
C20 C16 H16 115.8
C17 C16 H16 115.8
C9 C17 C16 123.0(3)
C9 C17 C18 117.5(3)
C16 C17 C18 119.4(3)
O2 C18 O3 124.2(3)
O2 C18 C17 123.4(3)
O3 C18 C17 112.5(3)
O3 C19 H19A 109.5
O3 C19 H19B 109.5
H19A C19 H19B 109.5
O3 C19 H19C 109.5
H19A C19 H19C 109.5
H19B C19 H19C 109.5
C16 C20 N2 122.6(3)
C16 C20 C21 130.2(3)
N2 C20 C21 107.1(3)
C20 C21 C22 105.4(3)
C20 C21 H21A 110.7
C22 C21 H21A 110.7
C20 C21 H21B 110.7
C22 C21 H21B 110.7
H21A C21 H21B 108.8
C23 C22 C21 105.9(3)
C23 C22 H22A 110.6
C21 C22 H22A 110.6
C23 C22 H22B 110.6
C21 C22 H22B 110.6
H22A C22 H22B 108.7
N2 C23 C22 104.4(3)
N2 C23 H23A 110.9
C22 C23 H23A 110.9
N2 C23 H23B 110.9
C22 C23 H23B 110.9
H23A C23 H23B 108.9
C25 C24 N2 127.0(3)
C25 C24 H24 116.5
N2 C24 H24 116.5
C24 C25 C26 120.4(3)
C24 C25 H25 119.8
C26 C25 H25 119.8
O4 C26 O5 122.8(3)
O4 C26 C25 125.4(3)
O5 C26 C25 111.8(3)
O5 C27 H27A 109.5
O5 C27 H27B 109.5
H27A C27 H27B 109.5
O5 C27 H27C 109.5
H27A C27 H27C 109.5
H27B C27 H27C 109.5
C8 N1 C15 110.6(3)
C8 N1 C7 124.3(3)
C15 N1 C7 124.8(3)
C24 N2 C20 125.9(3)
C24 N2 C23 121.1(3)
C20 N2 C23 112.8(3)
C18 O3 C19 115.8(3)
C26 O5 C27 117.3(3)

loop_
_geom_bond_atom_site_label_1
_geom_bond_atom_site_label_2
_geom_bond_distance
C1 C6 1.364(6)
C1 C2 1.414(8)
C1 H1 0.9300
C2 C3 1.382(9)
C2 H2 0.9300
C3 C4 1.368(9)
C3 H3 0.9300
C4 C5 1.370(7)
C4 H4 0.9300
C5 C6 1.369(5)
C5 H5 0.9300
C6 C7 1.497(5)
C7 N1 1.447(4)
C7 H7A 0.9700
C7 H7B 0.9700
C8 O1 1.234(4)
C8 N1 1.384(4)
C8 C9 1.480(5)
C9 C17 1.365(4)
C9 C10 1.465(4)
C10 C11 1.392(4)
C10 C15 1.408(4)
C11 C12 1.375(5)
C11 H11 0.9300
C12 C13 1.371(5)
C12 Cl1 1.747(4)
C13 C14 1.388(5)
C13 H13 0.9300
C14 C15 1.365(4)
C14 H14 0.9300
C15 N1 1.402(4)
C16 C20 1.355(4)
C16 C17 1.428(4)
C16 H16 0.9300
C17 C18 1.498(4)
C18 O2 1.196(4)
C18 O3 1.334(4)
C19 O3 1.448(4)
C19 H19A 0.9600
C19 H19B 0.9600
C19 H19C 0.9600
C20 N2 1.397(4)
C20 C21 1.495(4)
C21 C22 1.509(5)
C21 H21A 0.9700
C21 H21B 0.9700
C22 C23 1.508(5)
C22 H22A 0.9700
C22 H22B 0.9700
C23 N2 1.460(4)
C23 H23A 0.9700
C23 H23B 0.9700
C24 C25 1.320(4)
C24 N2 1.362(4)
C24 H24 0.9300
C25 C26 1.439(5)
C25 H25 0.9300
C26 O4 1.197(4)
C26 O5 1.343(4)
C27 O5 1.444(5)
C27 H27A 0.9600
C27 H27B 0.9600
C27 H27C 0.9600

loop_
_platon_squeeze_void_nr
_platon_squeeze_void_average_x
_platon_squeeze_void_average_y
_platon_squeeze_void_average_z
_platon_squeeze_void_volume
_platon_squeeze_void_count_electrons
_platon_squeeze_void_content
1 -0.003 -0.012 0.500 264 82 ' '
